data_7701935
loop_
_publ_author_name
'Yadav, Chote Lal'
'Rajput, Gunjan'
'Manar, Krishna K.'
'Kumari, Kavita'
'Drew, Michael G. B.'
'Singh, Nanhai'

_publ_section_title
;
 Cooperative metal-ligand influence on the formation of coordination
 polymers, and conducting and photophysical properties of Tl(i)
 \b-oxodithioester complexes.
;
_journal_issue 45
_journal_name_full 'Dalton transactions (Cambridge, England : 2003)'
_journal_page_first 16264
_journal_page_last 16278
_journal_paper_doi 10.1039/c8dt03694b
_journal_volume 47
_journal_year 2018
_chemical_formula_sum 'C10 H8 Br O S2 Tl'
_chemical_formula_weight 492.56
_space_group_crystal_system orthorhombic
_space_group_IT_number 45
_space_group_name_Hall 'I 2 -2c'
_space_group_name_H-M_alt 'I b a 2'
_symmetry_space_group_name_Hall 'I 2 -2c'
_symmetry_space_group_name_H-M 'I b a 2'
_atom_sites_solution_hydrogens geom
_audit_creation_method SHELXL-2016/6
_audit_update_record
;
2018-08-10 deposited with the CCDC.
2018-10-12 downloaded from the CCDC.
;
_cell_angle_alpha 90
_cell_angle_beta 90
_cell_angle_gamma 90
_cell_formula_units_Z 8
_cell_length_a 31.252(5)
_cell_length_b 11.1332(14)
_cell_length_c 6.9522(7)
_cell_measurement_reflns_used 8051
_cell_measurement_temperature 150(2)
_cell_measurement_theta_max 30.00
_cell_measurement_theta_min 3.66
_cell_volume 2418.9(5)
_computing_cell_refinement 'Crysalis, Oxford Diffraction'
_computing_data_collection 'Crysalis, Oxford Diffraction'
_computing_data_reduction 'Crysalis, Oxford Diffraction'
_computing_molecular_graphics PLATON(Spek,2004)
_computing_publication_material 'SHELXL-2016/6, PLATON, WINGX (Ferrugia, 2012)'
_computing_structure_refinement 'SHELXL-2016/6 (Sheldrick, 2016)'
_computing_structure_solution 'SHELXS-97 (Sheldrick, 2008)'
_diffrn_ambient_temperature 150(2)
_diffrn_measured_fraction_theta_full 0.997
_diffrn_measured_fraction_theta_max 0.998
_diffrn_measurement_device 'Oxford Diffaction X-Calibor System'
_diffrn_measurement_method '321 frames, counting time 10 s.'
_diffrn_radiation_type MoK\a
_diffrn_radiation_wavelength 0.71073
_diffrn_reflns_av_R_equivalents 0.1151
_diffrn_reflns_av_unetI/netI 0.1549
_diffrn_reflns_Laue_measured_fraction_full 0.997
_diffrn_reflns_Laue_measured_fraction_max 0.998
_diffrn_reflns_limit_h_max 42
_diffrn_reflns_limit_h_min -43
_diffrn_reflns_limit_k_max 15
_diffrn_reflns_limit_k_min -12
_diffrn_reflns_limit_l_max 9
_diffrn_reflns_limit_l_min -8
_diffrn_reflns_number 8051
_diffrn_reflns_point_group_measured_fraction_full 0.859
_diffrn_reflns_point_group_measured_fraction_max 0.840
_diffrn_reflns_theta_full 25.242
_diffrn_reflns_theta_max 29.992
_diffrn_reflns_theta_min 3.660
_diffrn_standards_decay_% n/a
_diffrn_standards_interval_count n/a
_diffrn_standards_interval_time n/a
_exptl_absorpt_coefficient_mu 16.972
_exptl_absorpt_correction_T_max 1.000
_exptl_absorpt_correction_T_min 0.747
_exptl_absorpt_correction_type empirical
_exptl_absorpt_process_details 'ABSPACK, Oxford Diffraction Ltd'
_exptl_crystal_colour black
_exptl_crystal_density_diffrn 2.705
_exptl_crystal_description block
_exptl_crystal_F_000 1792
_exptl_crystal_size_max 0.30
_exptl_crystal_size_mid 0.24
_exptl_crystal_size_min 0.19
_refine_diff_density_max 3.218
_refine_diff_density_min -2.223
_refine_diff_density_rms 0.347
_refine_ls_abs_structure_details
;
 Flack x determined using 322 quotients [(I+)-(I-)]/[(I+)+(I-)]
 (Parsons, Flack and Wagner, Acta Cryst. B69 (2013) 249-259).
;
_refine_ls_abs_structure_Flack 0.04(3)
_refine_ls_extinction_method none
_refine_ls_goodness_of_fit_ref 0.953
_refine_ls_hydrogen_treatment constr
_refine_ls_matrix_type full
_refine_ls_number_parameters 137
_refine_ls_number_reflns 2962
_refine_ls_number_restraints 13
_refine_ls_restrained_S_all 0.951
_refine_ls_R_factor_all 0.1257
_refine_ls_R_factor_gt 0.0690
_refine_ls_shift/su_max 0.000
_refine_ls_shift/su_mean 0.000
_refine_ls_structure_factor_coef Fsqd
_refine_ls_weighting_details 'w=1/[\s^2^(Fo^2^)+(0.0451P)^2^] where P=(Fo^2^+2Fc^2^)/3'
_refine_ls_weighting_scheme calc
_refine_ls_wR_factor_gt 0.1265
_refine_ls_wR_factor_ref 0.1486
_reflns_Friedel_coverage 0.558
_reflns_Friedel_fraction_full 0.691
_reflns_Friedel_fraction_max 0.655
_reflns_number_gt 1805
_reflns_number_total 2962
_reflns_threshold_expression 'I > 2\s(I)'
_cod_data_source_file c8dt03694b2.cif
_cod_data_source_block 8
_cod_database_code 7701935
_shelx_shelxl_version_number 2016/6
_shelx_space_group_comment
;
The symmetry employed for this shelxl refinement is uniquely defined
by the following loop, which should always be used as a source of
symmetry information in preference to the above space-group names.
They are only intended as comments.
;

loop_
_space_group_symop_operation_xyz
'x, y, z'
'-x, -y, z'
'x+1/2, -y+1/2, z'
'-x+1/2, y+1/2, z'
'x+1/2, y+1/2, z+1/2'
'-x+1/2, -y+1/2, z+1/2'
'x+1, -y+1, z+1/2'
'-x+1, y+1, z+1/2'

loop_
_atom_site_label
_atom_site_type_symbol
_atom_site_fract_x
_atom_site_fract_y
_atom_site_fract_z
_atom_site_U_iso_or_equiv
_atom_site_adp_type
_atom_site_occupancy
_atom_site_site_symmetry_order
_atom_site_calc_flag
_atom_site_refinement_flags_posn
_atom_site_refinement_flags_adp
Tl1 Tl 0.56573(3) 0.36436(7) -0.00358(17) 0.0329(3) Uani 1 1 d . .
Br24 Br 0.83146(10) 0.6376(3) -0.0648(3) 0.0468(8) Uani 1 1 d . .
S15 S 0.5314(2) 0.6084(5) 0.0877(8) 0.0282(13) Uani 1 1 d . .
S16 S 0.5341(2) 0.8370(5) -0.0944(8) 0.0310(14) Uani 1 1 d . .
O11 O 0.6230(6) 0.5375(15) 0.161(2) 0.036(4) Uani 1 1 d . .
C12 C 0.6354(8) 0.6255(19) 0.070(3) 0.028(5) Uani 1 1 d . .
C13 C 0.6083(6) 0.7163(17) -0.010(4) 0.023(4) Uani 1 1 d . .
H13 H 0.621662 0.779593 -0.073179 0.028 Uiso 1 1 calc R U
C14 C 0.5651(6) 0.7184(13) -0.001(5) 0.018(3) Uani 1 1 d . U
C16 C 0.5710(10) 0.945(2) -0.189(4) 0.050(8) Uani 1 1 d . .
H16A H 0.588417 0.975802 -0.086242 0.075 Uiso 1 1 calc R U
H16B H 0.555436 1.009866 -0.247148 0.075 Uiso 1 1 calc R U
H16C H 0.588893 0.907414 -0.283344 0.075 Uiso 1 1 calc R U
C21 C 0.6829(7) 0.6294(17) 0.033(3) 0.023(5) Uani 1 1 d . U
C22 C 0.7040(9) 0.7266(19) -0.056(3) 0.029(6) Uani 1 1 d . .
H22 H 0.687810 0.792182 -0.095240 0.034 Uiso 1 1 calc R U
C23 C 0.7476(8) 0.729(2) -0.086(3) 0.026(5) Uani 1 1 d . .
H23 H 0.760347 0.793104 -0.150102 0.031 Uiso 1 1 calc R U
C24 C 0.7721(8) 0.634(2) -0.021(5) 0.036(6) Uani 1 1 d . .
C25 C 0.7520(8) 0.5348(18) 0.054(3) 0.024(5) Uani 1 1 d . .
H25 H 0.768113 0.467256 0.085247 0.029 Uiso 1 1 calc R U
C26 C 0.7082(8) 0.5334(18) 0.084(3) 0.025(5) Uani 1 1 d . .
H26 H 0.695619 0.466315 0.140299 0.030 Uiso 1 1 calc R U

loop_
_atom_site_aniso_label
_atom_site_aniso_U_11
_atom_site_aniso_U_22
_atom_site_aniso_U_33
_atom_site_aniso_U_23
_atom_site_aniso_U_13
_atom_site_aniso_U_12
Tl1 0.0326(5) 0.0381(4) 0.0280(4) 0.0047(7) -0.0025(6) -0.0013(4)
Br24 0.0279(16) 0.072(2) 0.0409(14) 0.0081(13) 0.0021(11) 0.0105(15)
S15 0.018(3) 0.035(3) 0.031(3) 0.003(2) -0.003(2) -0.007(3)
S16 0.024(4) 0.036(3) 0.033(3) 0.001(2) -0.003(3) -0.001(3)
O11 0.027(11) 0.062(12) 0.019(8) 0.020(7) -0.006(7) -0.019(9)
C12 0.034(15) 0.034(13) 0.016(8) 0.004(8) -0.009(9) -0.009(11)
C13 0.015(11) 0.042(11) 0.013(8) 0.005(11) -0.004(12) -0.013(8)
C14 0.018(3) 0.018(3) 0.018(3) 0.0000(13) -0.0001(13) -0.0001(13)
C16 0.06(2) 0.06(2) 0.032(14) 0.002(12) 0.008(14) 0.001(16)
C21 0.024(5) 0.024(5) 0.023(5) -0.0002(13) 0.0004(13) -0.0002(13)
C22 0.037(16) 0.031(12) 0.018(9) -0.002(7) -0.014(9) 0.006(11)
C23 0.008(12) 0.035(13) 0.033(12) 0.006(9) 0.006(9) 0.003(10)
C24 0.023(12) 0.047(13) 0.037(17) -0.005(12) -0.003(13) 0.003(11)
C25 0.039(17) 0.029(12) 0.005(8) -0.004(6) 0.004(8) -0.002(11)
C26 0.036(16) 0.021(11) 0.017(9) -0.007(8) 0.010(10) -0.004(10)

loop_
_atom_type_symbol
_atom_type_description
_atom_type_scat_dispersion_real
_atom_type_scat_dispersion_imag
_atom_type_scat_source
C C 0.0033 0.0016 'International Tables Vol C Tables 4.2.6.8 and 6.1.1.4'
H H 0.0000 0.0000 'International Tables Vol C Tables 4.2.6.8 and 6.1.1.4'
N N 0.0061 0.0033 'International Tables Vol C Tables 4.2.6.8 and 6.1.1.4'
O O 0.0106 0.0060 'International Tables Vol C Tables 4.2.6.8 and 6.1.1.4'
Br Br -0.2901 2.4595 'International Tables Vol C Tables 4.2.6.8 and 6.1.1.4'
Tl Tl -2.8358 9.6688 'International Tables Vol C Tables 4.2.6.8 and 6.1.1.4'
S S 0.1246 0.1234 'International Tables Vol C Tables 4.2.6.8 and 6.1.1.4'

loop_
_geom_angle_atom_site_label_1
_geom_angle_atom_site_label_2
_geom_angle_atom_site_label_3
_geom_angle
_geom_angle_site_symmetry_1
_geom_angle_site_symmetry_3
O11 Tl1 S15 61.9(4) . .
O11 Tl1 S15 121.6(3) . 7_454
S15 Tl1 S15 88.91(14) . 7_454
O11 Tl1 S15 117.5(4) . 2_665
S15 Tl1 S15 61.21(19) . 2_665
S15 Tl1 S15 80.64(11) 7_454 2_665
O11 Tl1 O11 72.9(4) . 7_454
S15 Tl1 O11 92.7(3) . 7_454
S15 Tl1 O11 58.3(3) 7_454 7_454
S15 Tl1 O11 132.4(3) 2_665 7_454
O11 Tl1 Tl1 42.1(3) . 7_455
S15 Tl1 Tl1 40.86(11) . 7_455
S15 Tl1 Tl1 129.60(11) 7_454 7_455
S15 Tl1 Tl1 77.43(10) 2_665 7_455
O11 Tl1 Tl1 109.4(3) 7_454 7_455
O11 Tl1 Tl1 82.0(3) . 7_454
S15 Tl1 Tl1 64.16(11) . 7_454
S15 Tl1 Tl1 39.84(11) 7_454 7_454
S15 Tl1 Tl1 95.16(11) 2_665 7_454
O11 Tl1 Tl1 37.8(3) 7_454 7_454
Tl1 Tl1 Tl1 98.03(3) 7_455 7_454
C14 S15 Tl1 110.4(7) . .
C14 S15 Tl1 92.7(11) . 7_455
Tl1 S15 Tl1 99.30(17) . 7_455
C14 S15 Tl1 116.9(8) . 2_665
Tl1 S15 Tl1 113.27(18) . 2_665
Tl1 S15 Tl1 121.5(2) 7_455 2_665
C14 S16 C16 106.4(12) . .
C12 O11 Tl1 121.8(13) . .
C12 O11 Tl1 106.6(15) . 7_455
Tl1 O11 Tl1 100.0(5) . 7_455
O11 C12 C13 125(2) . .
O11 C12 C21 115(2) . .
C13 C12 C21 119.7(19) . .
C14 C13 C12 126(2) . .
C14 C13 H13 117.0 . .
C12 C13 H13 117.0 . .
C13 C14 S15 127.7(16) . .
C13 C14 S16 123.2(17) . .
S15 C14 S16 109.0(11) . .
S16 C16 H16A 109.5 . .
S16 C16 H16B 109.5 . .
H16A C16 H16B 109.5 . .
S16 C16 H16C 109.5 . .
H16A C16 H16C 109.5 . .
H16B C16 H16C 109.5 . .
C26 C21 C22 116(2) . .
C26 C21 C12 119.9(19) . .
C22 C21 C12 124(2) . .
C23 C22 C21 123(2) . .
C23 C22 H22 118.5 . .
C21 C22 H22 118.5 . .
C22 C23 C24 119(2) . .
C22 C23 H23 120.6 . .
C24 C23 H23 120.6 . .
C25 C24 C23 119(2) . .
C25 C24 Br24 122.0(18) . .
C23 C24 Br24 118.4(19) . .
C26 C25 C24 121(2) . .
C26 C25 H25 119.4 . .
C24 C25 H25 119.4 . .
C21 C26 C25 121(2) . .
C21 C26 H26 119.3 . .
C25 C26 H26 119.3 . .

loop_
_geom_bond_atom_site_label_1
_geom_bond_atom_site_label_2
_geom_bond_distance
_geom_bond_site_symmetry_2
Tl1 O11 2.869(16) .
Tl1 S15 2.989(6) .
Tl1 S15 3.053(6) 7_454
Tl1 S15 3.115(6) 2_665
Tl1 O11 3.137(17) 7_454
Tl1 Tl1 4.6049(10) 7_455
Tl1 Tl1 4.6049(10) 7_454
Br24 C24 1.88(2) .
S15 C14 1.73(2) .
S16 C14 1.76(2) .
S16 C16 1.79(3) .
O11 C12 1.23(2) .
C12 C13 1.43(3) .
C12 C21 1.51(3) .
C13 C14 1.35(3) .
C13 H13 0.9300 .
C16 H16A 0.9600 .
C16 H16B 0.9600 .
C16 H16C 0.9600 .
C21 C26 1.38(3) .
C21 C22 1.41(3) .
C22 C23 1.38(3) .
C22 H22 0.9300 .
C23 C24 1.38(3) .
C23 H23 0.9300 .
C24 C25 1.37(3) .
C25 C26 1.39(3) .
C25 H25 0.9300 .
C26 H26 0.9300 .
